data_4127699
loop_
_publ_author_name
'Lengyel, Jeff'
'Wang, Xiaoping'
'Choi, Eun Sang'
'Besara, Tiglet'
'Sch\"onemann, Rico'
'Ramakrishna, Sanath Kumar'
'Holleman, Jade'
'Blockmon, Avery L.'
'Hughey, Kendall D.'
'Liu, Tianhan'
'Hudis, Jacob'
'Beery, Drake'
'Balicas, Luis'
'McGill, Stephen A.'
'Hanson, Kenneth'
'Musfeldt, Janice L.'
'Siegrist, Theo'
'Dalal, Naresh S.'
'Shatruk, Michael'

_publ_section_title
;
 Antiferroelectric Phase Transition in a Proton-Transfer Salt of Squaric
 Acid and 2,3-Dimethylpyrazine.
;
_journal_issue 41
_journal_name_full 'Journal of the American Chemical Society'
_journal_page_first 16279
_journal_page_last 16287
_journal_paper_doi 10.1021/jacs.9b04473
_journal_volume 141
_journal_year 2019
_chemical_formula_moiety '0.5(C8 H4 O9), C6 H9 N2, 0.5(H2 O)'
_chemical_formula_sum 'C10 H12 N2 O5'
_chemical_formula_weight 240.22
_space_group_crystal_system triclinic
_space_group_IT_number 2
_space_group_name_Hall '-P 1'
_space_group_name_H-M_alt 'P -1'
_symmetry_space_group_name_Hall '-P 1'
_symmetry_space_group_name_H-M 'P -1'
_atom_sites_solution_hydrogens difmap
_atom_sites_solution_primary dual
_audit_creation_date 2018-12-04
_audit_creation_method
;
Olex2 1.2
(compiled 2018.05.29 svn.r3508 for OlexSys, GUI svn.r5506)
;
_cell_angle_alpha 63.35(3)
_cell_angle_beta 73.51(3)
_cell_angle_gamma 83.41(3)
_cell_formula_units_Z 4
_cell_length_a 7.9812(16)
_cell_length_b 12.549(3)
_cell_length_c 12.711(3)
_cell_measurement_reflns_used 35566
_cell_measurement_temperature 90(2)
_cell_measurement_theta_max 28.45
_cell_measurement_theta_min 2.66
_cell_volume 1090.9(5)
_computing_cell_refinement Mantidplot
_computing_data_collection 'SNS PyDas'
_computing_data_reduction Mantidplot
_computing_molecular_graphics 'Olex2 (Dolomanov et al., 2009)'
_computing_publication_material 'Olex2 (Dolomanov et al., 2009)'
_computing_structure_refinement 'ShelXL (Sheldrick, 2015)'
_computing_structure_solution 'ShelXT (Sheldrick, 2015)'
_diffrn_ambient_temperature 90.15
_diffrn_measured_fraction_theta_full 0.646
_diffrn_measured_fraction_theta_max 0.324
_diffrn_measurement_device_type TOPAZ
_diffrn_measurement_method 'time-of-flight Laue'
_diffrn_radiation_type neutrons
_diffrn_radiation_wavelength 0.6
_diffrn_radiation_wavelength_details 'Based on neutron time of flight'
_diffrn_reflns_av_R_equivalents 0.1077
_diffrn_reflns_av_unetI/netI 0.0915
_diffrn_reflns_Laue_measured_fraction_full 0.646
_diffrn_reflns_Laue_measured_fraction_max 0.324
_diffrn_reflns_limit_h_max 15
_diffrn_reflns_limit_h_min -14
_diffrn_reflns_limit_k_max 24
_diffrn_reflns_limit_k_min -23
_diffrn_reflns_limit_l_max 25
_diffrn_reflns_limit_l_min -25
_diffrn_reflns_number 10119
_diffrn_reflns_point_group_measured_fraction_full 0.646
_diffrn_reflns_point_group_measured_fraction_max 0.324
_diffrn_reflns_theta_full 21.100
_diffrn_reflns_theta_max 30.000
_diffrn_reflns_theta_min 7.456
_diffrn_source 'The ORNL Spallation Neutron Scource'
_exptl_absorpt_coefficient_mu 0.2216
_exptl_absorpt_correction_T_max 0.7224
_exptl_absorpt_correction_T_min 0.4234
_exptl_absorpt_correction_type sphere
_exptl_absorpt_process_details
;
C. W. Dwiggins, Jr., Acta Cryst. A31, 395 (1975).
;
_exptl_crystal_colour colorless
_exptl_crystal_density_diffrn 1.463
_exptl_crystal_description block
_exptl_crystal_F_000 504
_exptl_crystal_size_max 0.514
_exptl_crystal_size_mid 0.511
_exptl_crystal_size_min 0.4
_refine_diff_density_max 2.296
_refine_diff_density_min -1.509
_refine_diff_density_rms 0.337
_refine_ls_extinction_coef 0.013(2)
_refine_ls_extinction_expression Fc^*^=kFc[1+0.001xFc^2^\l^3^/sin(2\q)]^-1/4^
_refine_ls_extinction_method 'SHELXL-2014/7 (Sheldrick 2014'
_refine_ls_goodness_of_fit_ref 1.339
_refine_ls_hydrogen_treatment refall
_refine_ls_matrix_type full
_refine_ls_number_parameters 524
_refine_ls_number_reflns 5879
_refine_ls_number_restraints 0
_refine_ls_restrained_S_all 1.339
_refine_ls_R_factor_all 0.0844
_refine_ls_R_factor_gt 0.0842
_refine_ls_shift/su_max 0.001
_refine_ls_shift/su_mean 0.000
_refine_ls_structure_factor_coef Fsqd
_refine_ls_weighting_details 'w=1/[\s^2^(Fo^2^)+(0.0710P)^2^+7.7301P] where P=(Fo^2^+2Fc^2^)/3'
_refine_ls_weighting_scheme calc
_refine_ls_wR_factor_gt 0.2003
_refine_ls_wR_factor_ref 0.2005
_reflns_Friedel_coverage 0.000
_reflns_number_gt 5863
_reflns_number_total 5879
_reflns_threshold_expression 'I > 2\s(I)'
_cod_data_source_file ja9b04473_si_004.cif
_cod_data_source_block 90k2_a
_cod_database_code 4127699
_shelx_shelxl_version_number 2014/7
_shelx_space_group_comment
;
The symmetry employed for this shelxl refinement is uniquely defined
by the following loop, which should always be used as a source of
symmetry information in preference to the above space-group names.
They are only intended as comments.
;
_shelx_estimated_absorpt_t_max 0.968
_shelx_estimated_absorpt_t_min 0.959
_exptl_absorpt_special_details
;
Neutron linear absorption coefficient is wavelength dependent.
For each peak, the absorption coefficient mu is calculated as:
          mu = 1.3203 + 1.6110/1.7982 * wavelength  [cm^-1^]
where 
 1.3203 cm^-1 is the absorption coefficient for total scattering;
 1.6110 cm^-1 is the absorption coefficient for true absorption at 1.7982 A.
 
The value of 0.2216 (mm^-1^) shown in _exptl_absorpt_coefficient_mu 
is the sample absorption coefficient for neutron wavelength at 1.0 \%A.
;
_olex2_refinement_description
;
;
_olex2_submission_special_instructions 'No special instructions were received'

loop_
_space_group_symop_operation_xyz
'x, y, z'
'-x, -y, -z'

loop_
_atom_site_label
_atom_site_type_symbol
_atom_site_fract_x
_atom_site_fract_y
_atom_site_fract_z
_atom_site_U_iso_or_equiv
_atom_site_adp_type
_atom_site_occupancy
_atom_site_site_symmetry_order
_atom_site_calc_flag
O1A O 0.3756(4) 0.8845(3) 1.1054(3) 0.0167(5) Uani 1 1 d
O2A O 0.7637(4) 0.8365(3) 0.9665(3) 0.0188(6) Uani 1 1 d
O3A O 0.6100(4) 0.7742(3) 0.7952(3) 0.0191(5) Uani 1 1 d
H3 H 0.5197(7) 0.7571(5) 0.7577(5) 0.0282(10) Uani 1 1 d
O4A O 0.2098(4) 0.8202(3) 0.9373(3) 0.0190(6) Uani 1 1 d
O1B O 0.6252(4) 0.6116(3) 0.3982(3) 0.0181(5) Uani 1 1 d
O2B O 0.2414(4) 0.6672(3) 0.5306(3) 0.0182(6) Uani 1 1 d
H2B H 0.1419(7) 0.7060(6) 0.5843(5) 0.0292(10) Uani 1 1 d
O3B O 0.4025(4) 0.7309(3) 0.7026(3) 0.0176(5) Uani 1 1 d
O4B O 0.7964(4) 0.6792(3) 0.5631(3) 0.0169(5) Uani 1 1 d
O5B O 0.0133(4) 0.7593(3) 0.6363(3) 0.0173(5) Uani 1 1 d
H5BA H -0.0977(8) 0.7314(7) 0.6369(6) 0.0332(12) Uani 1 1 d
H5BB H 0.0079(7) 0.7510(5) 0.7206(5) 0.0286(10) Uani 1 1 d
C1A C 0.4370(3) 0.8564(2) 1.0204(2) 0.0142(4) Uani 1 1 d
C2A C 0.6142(3) 0.8339(2) 0.9575(2) 0.0134(4) Uani 1 1 d
C3A C 0.5370(3) 0.8065(2) 0.8820(2) 0.0133(4) Uani 1 1 d
C4A C 0.3609(3) 0.8258(2) 0.9424(2) 0.0142(4) Uani 1 1 d
C1B C 0.5667(3) 0.6433(2) 0.4821(2) 0.0134(4) Uani 1 1 d
C2B C 0.3963(3) 0.6687(2) 0.5436(2) 0.0142(4) Uani 1 1 d
C3B C 0.4673(3) 0.6982(2) 0.6202(2) 0.0137(4) Uani 1 1 d
C4B C 0.6452(3) 0.6738(2) 0.5583(2) 0.0132(4) Uani 1 1 d
N1A N 0.0349(2) 0.90965(16) 1.18548(15) 0.0142(3) Uani 1 1 d
H1A H 0.1722(7) 0.9047(5) 1.1442(5) 0.0270(11) Uani 1 1 d
N2A N -0.3109(2) 0.91879(18) 1.29257(16) 0.0172(3) Uani 1 1 d
C5A C -0.0098(3) 0.9389(2) 1.2793(2) 0.0142(4) Uani 1 1 d
C6A C 0.1317(3) 0.9613(3) 1.3225(2) 0.0178(5) Uani 1 1 d
H6AA H 0.2604(8) 0.9459(8) 1.2727(6) 0.0436(18) Uani 1 1 d
H6AB H 0.1152(10) 0.9024(7) 1.4184(6) 0.0432(16) Uani 1 1 d
H6AC H 0.1252(11) 1.0525(7) 1.3127(8) 0.0451(16) Uani 1 1 d
C7A C -0.1897(3) 0.9436(2) 1.3326(2) 0.0150(4) Uani 1 1 d
C8A C -0.2493(4) 0.9777(3) 1.4357(2) 0.0199(5) Uani 1 1 d
H8AA H -0.1704(12) 0.9394(11) 1.5000(8) 0.063(3) Uani 1 1 d
H8AB H -0.2417(15) 1.0709(7) 1.4034(8) 0.060(3) Uani 1 1 d
H8AC H -0.3837(12) 0.9462(9) 1.4846(8) 0.059(2) Uani 1 1 d
C9A C -0.2593(3) 0.8904(2) 1.1980(2) 0.0171(5) Uani 1 1 d
H9A H -0.3589(8) 0.8716(7) 1.1656(6) 0.0348(13) Uani 1 1 d
C10A C -0.0845(3) 0.8858(2) 1.1420(2) 0.0163(5) Uani 1 1 d
H10A H -0.0336(9) 0.8636(6) 1.0644(5) 0.0347(14) Uani 1 1 d
N1B N 0.9619(2) 0.59336(17) 0.31153(15) 0.0153(3) Uani 1 1 d
H1B H 0.8230(7) 0.5989(5) 0.3528(5) 0.0257(11) Uani 1 1 d
N2B N 1.3079(2) 0.57981(19) 0.20617(17) 0.0193(4) Uani 1 1 d
C5B C 1.0054(3) 0.5647(2) 0.2183(2) 0.0135(4) Uani 1 1 d
C6B C 0.8635(3) 0.5440(3) 0.1733(2) 0.0180(5) Uani 1 1 d
H6BA H 0.7349(9) 0.5534(8) 0.2264(7) 0.0423(16) Uani 1 1 d
H6BB H 0.8789(11) 0.6069(8) 0.0780(6) 0.0473(18) Uani 1 1 d
H6BC H 0.8712(10) 0.4547(6) 0.1780(7) 0.0422(15) Uani 1 1 d
C7B C 1.1862(3) 0.5573(2) 0.1654(2) 0.0154(4) Uani 1 1 d
C8B C 1.2457(4) 0.5224(3) 0.0620(3) 0.0220(6) Uani 1 1 d
H8BA H 1.1824(16) 0.5732(8) -0.0079(7) 0.063(3) Uani 1 1 d
H8BB H 1.2165(18) 0.4316(7) 0.0919(8) 0.070(3) Uani 1 1 d
H8BC H 1.3832(11) 0.5354(15) 0.0264(12) 0.091(5) Uani 1 1 d
C9B C 1.2574(3) 0.6098(3) 0.2993(2) 0.0179(5) Uani 1 1 d
H9B H 1.3591(8) 0.6279(7) 0.3318(6) 0.0366(14) Uani 1 1 d
C10B C 1.0826(3) 0.6160(2) 0.3551(2) 0.0157(4) Uani 1 1 d
H10B H 1.0348(9) 0.6383(6) 0.4317(5) 0.0324(13) Uani 1 1 d
O5A O 0.0118(4) 0.7378(3) 0.8473(3) 0.0167(5) Uani 1 1 d
H5AA H -0.0842(7) 0.7750(5) 0.8885(5) 0.0288(10) Uani 1 1 d
H5AB H 0.1161(8) 0.7617(6) 0.8584(6) 0.0301(11) Uani 1 1 d

loop_
_atom_site_aniso_label
_atom_site_aniso_U_11
_atom_site_aniso_U_22
_atom_site_aniso_U_33
_atom_site_aniso_U_23
_atom_site_aniso_U_13
_atom_site_aniso_U_12
O1A 0.0117(11) 0.0249(15) 0.0193(11) -0.0156(12) -0.0029(9) 0.0014(10)
O2A 0.0128(11) 0.0295(16) 0.0211(12) -0.0174(13) -0.0054(10) 0.0035(10)
O3A 0.0129(11) 0.0323(16) 0.0202(11) -0.0191(12) -0.0043(9) 0.0030(10)
H3 0.024(2) 0.038(3) 0.030(2) -0.021(2) -0.0087(18) 0.001(2)
O4A 0.0110(11) 0.0297(17) 0.0226(13) -0.0171(13) -0.0046(9) 0.0020(10)
O1B 0.0147(12) 0.0281(16) 0.0165(11) -0.0154(12) -0.0015(9) -0.0003(11)
O2B 0.0120(11) 0.0306(17) 0.0199(12) -0.0174(12) -0.0058(9) 0.0024(10)
H2B 0.026(2) 0.035(3) 0.030(2) -0.016(2) -0.0093(19) -0.0004(19)
O3B 0.0135(11) 0.0277(15) 0.0204(11) -0.0186(11) -0.0046(9) 0.0026(10)
O4B 0.0109(10) 0.0241(15) 0.0217(12) -0.0151(12) -0.0049(9) 0.0016(10)
O5B 0.0117(10) 0.0259(13) 0.0171(10) -0.0129(10) -0.0026(8) 0.0019(9)
H5BA 0.022(2) 0.047(4) 0.037(3) -0.023(3) -0.009(2) 0.000(2)
H5BB 0.029(2) 0.035(3) 0.026(2) -0.018(2) -0.0060(18) 0.0028(19)
C1A 0.0111(9) 0.0192(12) 0.0161(9) -0.0119(9) -0.0024(7) 0.0009(8)
C2A 0.0118(9) 0.0160(11) 0.0154(9) -0.0095(9) -0.0039(7) 0.0015(7)
C3A 0.0085(8) 0.0202(11) 0.0145(8) -0.0109(9) -0.0023(7) 0.0006(7)
C4A 0.0101(9) 0.0199(12) 0.0153(9) -0.0104(9) -0.0031(7) 0.0017(8)
C1B 0.0112(9) 0.0175(11) 0.0140(9) -0.0095(9) -0.0026(7) 0.0008(8)
C2B 0.0091(8) 0.0238(12) 0.0142(8) -0.0131(9) -0.0018(7) 0.0007(8)
C3B 0.0126(9) 0.0183(11) 0.0150(9) -0.0114(9) -0.0041(7) 0.0015(8)
C4B 0.0105(9) 0.0170(11) 0.0157(9) -0.0103(9) -0.0031(7) 0.0001(8)
N1A 0.0135(7) 0.0157(8) 0.0135(6) -0.0071(6) -0.0033(5) 0.0020(6)
H1A 0.024(2) 0.034(3) 0.025(2) -0.014(2) -0.0048(19) 0.000(2)
N2A 0.0125(7) 0.0210(9) 0.0172(7) -0.0080(7) -0.0033(6) 0.0003(6)
C5A 0.0144(9) 0.0164(11) 0.0129(9) -0.0075(9) -0.0034(7) 0.0010(8)
C6A 0.0177(11) 0.0210(13) 0.0173(10) -0.0097(10) -0.0060(9) -0.0002(9)
H6AA 0.018(2) 0.085(6) 0.044(3) -0.045(4) -0.004(2) 0.000(3)
H6AB 0.045(4) 0.052(4) 0.023(2) -0.003(3) -0.015(2) -0.007(3)
H6AC 0.054(4) 0.034(4) 0.060(4) -0.025(3) -0.027(4) 0.005(3)
C7A 0.0123(9) 0.0174(12) 0.0148(10) -0.0085(9) -0.0008(7) 0.0017(8)
C8A 0.0201(11) 0.0204(13) 0.0184(10) -0.0107(10) -0.0011(9) 0.0025(9)
H8AA 0.057(5) 0.109(8) 0.055(4) -0.064(5) -0.028(4) 0.038(5)
H8AB 0.095(7) 0.033(4) 0.046(4) -0.024(4) 0.000(4) 0.000(4)
H8AC 0.049(5) 0.072(6) 0.053(4) -0.040(4) 0.025(3) -0.023(4)
C9A 0.0160(11) 0.0200(13) 0.0177(10) -0.0104(10) -0.0044(9) 0.0008(9)
H9A 0.027(3) 0.049(4) 0.038(3) -0.024(3) -0.015(2) 0.000(3)
C10A 0.0171(11) 0.0194(13) 0.0131(9) -0.0082(9) -0.0036(8) 0.0022(9)
H10A 0.038(3) 0.046(4) 0.026(2) -0.025(3) -0.004(2) 0.004(3)
N1B 0.0140(7) 0.0196(9) 0.0146(7) -0.0107(7) -0.0013(5) -0.0001(6)
H1B 0.024(2) 0.031(3) 0.029(2) -0.020(2) -0.0039(19) 0.001(2)
N2B 0.0142(7) 0.0260(10) 0.0198(7) -0.0137(8) -0.0017(6) 0.0012(7)
C5B 0.0130(9) 0.0145(11) 0.0138(9) -0.0078(9) -0.0030(7) 0.0020(8)
C6B 0.0176(11) 0.0236(13) 0.0168(10) -0.0123(10) -0.0053(9) 0.0022(9)
H6BA 0.025(3) 0.063(5) 0.050(4) -0.038(4) -0.005(3) 0.007(3)
H6BB 0.053(4) 0.057(5) 0.026(3) -0.006(3) -0.017(3) -0.013(4)
H6BC 0.053(4) 0.030(3) 0.058(4) -0.026(3) -0.025(3) 0.002(3)
C7B 0.0160(10) 0.0177(12) 0.0142(10) -0.0094(9) -0.0026(8) 0.0008(8)
C8B 0.0201(12) 0.0299(16) 0.0208(11) -0.0184(12) -0.0008(9) 0.0021(10)
H8BA 0.114(8) 0.051(4) 0.037(3) -0.024(3) -0.044(5) 0.038(5)
H8BB 0.133(10) 0.031(4) 0.042(4) -0.025(4) 0.002(5) -0.008(5)
H8BC 0.029(4) 0.190(14) 0.113(8) -0.129(10) 0.004(5) -0.005(6)
C9B 0.0131(10) 0.0234(14) 0.0184(10) -0.0098(10) -0.0044(8) -0.0007(9)
H9B 0.026(3) 0.054(4) 0.039(3) -0.028(3) -0.008(2) -0.003(3)
C10B 0.0146(10) 0.0195(13) 0.0168(10) -0.0110(10) -0.0037(8) -0.0015(8)
H10B 0.038(3) 0.042(4) 0.028(2) -0.023(3) -0.009(2) -0.002(3)
O5A 0.0122(10) 0.0240(13) 0.0176(10) -0.0134(10) -0.0024(8) 0.0021(9)
H5AA 0.026(2) 0.037(3) 0.028(2) -0.019(2) -0.0064(18) 0.007(2)
H5AB 0.021(2) 0.034(3) 0.041(3) -0.019(2) -0.013(2) 0.0007(19)

loop_
_atom_type_symbol
_atom_type_description
_atom_type_scat_dispersion_real
_atom_type_scat_dispersion_imag
_atom_type_scat_source
C C 0.0020 0.0011 'Neutron Data Booklet, ILL Grenoble, France (2003) ISBN 0-9704143-7-4'
H H 0.0000 0.0000 'Neutron Data Booklet, ILL Grenoble, France (2003) ISBN 0-9704143-7-4'
N N 0.0041 0.0022 'Neutron Data Booklet, ILL Grenoble, France (2003) ISBN 0-9704143-7-4'
O O 0.0076 0.0042 'Neutron Data Booklet, ILL Grenoble, France (2003) ISBN 0-9704143-7-4'

loop_
_geom_angle_atom_site_label_1
_geom_angle_atom_site_label_2
_geom_angle_atom_site_label_3
_geom_angle
H3 O3A C3A 113.6(4)
O3A H3 O3B 177.0(5)
H2B O2B C2B 112.4(4)
O2B H2B O5B 172.5(5)
C3B O3B H3 118.5(3)
H5BA O5B H2B 106.8(5)
H5BA O5B H5BB 110.0(6)
H5BB O5B H2B 119.1(5)
O1A C1A C2A 135.3(2)
O1A C1A C4A 134.7(2)
C2A C1A C4A 89.93(17)
O2A C2A C1A 135.4(2)
O2A C2A C3A 135.8(2)
C3A C2A C1A 88.86(19)
O3A C3A C2A 130.3(2)
O3A C3A C4A 136.7(2)
C2A C3A C4A 92.97(18)
O4A C4A C1A 133.6(2)
O4A C4A C3A 138.2(2)
C3A C4A C1A 88.23(18)
O1B C1B C2B 135.7(2)
O1B C1B C4B 135.1(2)
C2B C1B C4B 89.27(17)
O2B C2B C1B 132.5(2)
O2B C2B C3B 135.0(2)
C1B C2B C3B 92.46(19)
O3B C3B C2B 134.3(2)
O3B C3B C4B 136.6(2)
C2B C3B C4B 89.10(17)
O4B C4B C1B 134.3(2)
O4B C4B C3B 136.5(2)
C1B C4B C3B 89.17(18)
H1A N1A C5A 118.2(3)
H1A N1A C10A 119.2(3)
C5A N1A C10A 122.59(19)
C7A N2A C9A 118.9(2)
N1A C5A C6A 118.7(2)
N1A C5A C7A 117.3(2)
C7A C5A C6A 124.1(2)
H6AA C6A C5A 111.5(4)
H6AA C6A H6AB 108.0(7)
H6AB C6A C5A 110.2(5)
H6AC C6A C5A 110.1(5)
H6AC C6A H6AA 109.7(7)
H6AC C6A H6AB 107.2(7)
N2A C7A C5A 121.5(2)
N2A C7A C8A 118.2(2)
C5A C7A C8A 120.3(2)
H8AA C8A C7A 112.7(4)
H8AA C8A H8AC 108.0(9)
H8AB C8A C7A 110.8(5)
H8AB C8A H8AA 106.3(9)
H8AB C8A H8AC 110.1(8)
H8AC C8A C7A 109.0(5)
N2A C9A C10A 121.7(2)
H9A C9A N2A 118.2(4)
H9A C9A C10A 120.1(4)
N1A C10A C9A 118.0(2)
H10A C10A N1A 116.6(4)
H10A C10A C9A 125.4(4)
H1B N1B C5B 117.9(3)
H1B N1B C10B 119.7(3)
C5B N1B C10B 122.37(19)
C7B N2B C9B 118.9(2)
N1B C5B C6B 119.0(2)
N1B C5B C7B 117.5(2)
C7B C5B C6B 123.45(19)
H6BA C6B C5B 111.8(4)
H6BA C6B H6BB 109.4(7)
H6BA C6B H6BC 107.9(7)
H6BB C6B C5B 109.7(5)
H6BB C6B H6BC 107.1(7)
H6BC C6B C5B 110.9(4)
N2B C7B C5B 121.35(19)
N2B C7B C8B 118.0(2)
C5B C7B C8B 120.7(2)
H8BA C8B C7B 111.1(5)
H8BA C8B H8BC 109.9(11)
H8BB C8B C7B 111.2(5)
H8BB C8B H8BA 107.2(9)
H8BB C8B H8BC 108.4(11)
H8BC C8B C7B 108.9(5)
N2B C9B C10B 121.8(2)
H9B C9B N2B 117.9(4)
H9B C9B C10B 120.3(4)
N1B C10B C9B 118.1(2)
H10B C10B N1B 117.1(4)
H10B C10B C9B 124.8(4)
H5AB O5A H5AA 102.6(6)

loop_
_geom_bond_atom_site_label_1
_geom_bond_atom_site_label_2
_geom_bond_distance
O1A C1A 1.239(3)
O2A C2A 1.237(4)
O3A H3 1.056(5)
O3A C3A 1.305(3)
H3 O3B 1.457(6)
O4A C4A 1.237(4)
O1B C1B 1.252(3)
O2B H2B 1.111(7)
O2B C2B 1.296(4)
H2B O5B 1.339(7)
O3B H3 1.457(6)
O3B C3B 1.250(3)
O4B C4B 1.237(4)
O5B H2B 1.339(7)
O5B H5BA 0.987(7)
O5B H5BB 1.018(6)
C1A C2A 1.479(3)
C1A C4A 1.495(3)
C2A C3A 1.448(3)
C3A C4A 1.449(3)
C1B C2B 1.443(3)
C1B C4B 1.486(3)
C2B C3B 1.446(3)
C3B C4B 1.487(3)
N1A H1A 1.080(6)
N1A C5A 1.343(3)
N1A C10A 1.347(3)
N2A C7A 1.335(3)
N2A C9A 1.345(3)
C5A C6A 1.490(4)
C5A C7A 1.410(3)
C6A H6AA 1.091(7)
C6A H6AB 1.082(7)
C6A H6AC 1.090(8)
C7A C8A 1.493(3)
C8A H8AA 1.080(9)
C8A H8AB 1.054(9)
C8A H8AC 1.091(8)
C9A H9A 1.083(6)
C9A C10A 1.383(4)
C10A H10A 1.099(6)
N1B H1B 1.093(6)
N1B C5B 1.333(3)
N1B C10B 1.351(3)
N2B C7B 1.331(3)
N2B C9B 1.341(3)
C5B C6B 1.498(4)
C5B C7B 1.420(3)
C6B H6BA 1.083(7)
C6B H6BB 1.088(7)
C6B H6BC 1.091(7)
C7B C8B 1.503(3)
C8B H8BA 1.060(8)
C8B H8BB 1.058(9)
C8B H8BC 1.063(9)
C9B H9B 1.094(7)
C9B C10B 1.385(4)
C10B H10B 1.086(6)
O5A H5AA 0.994(6)
O5A H5AB 0.982(7)

loop_
_geom_hbond_atom_site_label_D
_geom_hbond_atom_site_label_H
_geom_hbond_atom_site_label_A
_geom_hbond_distance_DH
_geom_hbond_distance_HA
_geom_hbond_distance_DA
_geom_hbond_angle_DHA
_geom_hbond_site_symmetry_A
O3A H3 O3B 1.056(5) 1.457(6) 2.512(3) 177.0(5) .
O2B H2B O5B 1.111(7) 1.339(7) 2.445(4) 172.5(5) .
O5B H5BA O4B 0.987(7) 1.774(7) 2.650(4) 146.0(6) 1_455
O5B H5BB O5A 1.018(6) 1.553(6) 2.569(4) 176.5(6) .
N1A H1A O1A 1.080(6) 1.583(6) 2.655(3) 170.8(5) .
N1B H1B O1B 1.093(6) 1.536(6) 2.625(3) 174.4(5) .
O5A H5AA O2A 0.994(6) 1.685(6) 2.677(4) 175.0(5) 1_455
O5A H5AB O4A 0.982(7) 1.822(6) 2.709(4) 148.7(6) .
